data_2200374
loop_
_publ_author_name
'Kubota, Shunichi'
'Hisanori, Yamane'
'Masahiko, Shimada'

_publ_section_title
;
A powder diffraction study of Sr~3~Al~10~SiO~20~
;
_journal_name_full 'Acta Crystallographica, Section E'
_journal_page_first i60
_journal_page_last i61
_journal_paper_doi 10.1107/S1600536801007346
_journal_volume 57
_journal_year 2001
_chemical_formula_iupac 'Sr3 Al10 Si O20'
_chemical_formula_moiety 'Sr3 Al10 Si O20'
_chemical_formula_structural 'Sr3 Al10 Si O20'
_chemical_formula_sum 'Al10 O20 Si Sr3'
_chemical_formula_weight 880.75
_space_group_IT_number 12
_symmetry_cell_setting monoclinic
_symmetry_space_group_name_Hall '-C 2y'
_symmetry_space_group_name_H-M 'C 1 2/m 1'
_cell_angle_alpha 90.0
_cell_angle_beta 108.117(5)
_cell_angle_gamma 90.0
_cell_formula_units_Z 2
_cell_length_a 15.1416(18)
_cell_length_b 11.1843(12)
_cell_length_c 4.902560
_cell_measurement_temperature 293
_cell_volume 789.06(16)
_database_code_amcsd 0010358
_exptl_crystal_density_diffrn 3.707
_cod_original_sg_symbol_Hall -C_2
_cod_original_sg_symbol_H-M 'C 2/m'
_cod_database_code 2200374
_amcsd_formula_title Sr3Al10SiO20

loop_
_symmetry_equiv_pos_site_id
_space_group_symop_operation_xyz
1 1/2+x,1/2+y,z
2 -x,-y,-z
3 1/2-x,1/2-y,-z
4 -x,y,-z
5 1/2-x,1/2+y,-z
6 x,-y,z
7 1/2+x,1/2-y,z
8 x,y,z

loop_
_atom_site_label
_atom_site_fract_x
_atom_site_fract_y
_atom_site_fract_z
_atom_site_U_iso_or_equiv
_atom_site_thermal_displace_type
_atom_site_occupancy
_atom_site_type_symbol
O1 .0855(4) .2463(5) .4289(12) .0056(8) Uiso 1 O
Al1 .1347(3) .2119(2) .1632(8) .0037(9) Uiso .875 Al
Si1 .1347(3) .2119(2) .1632(8) .0037(9) Uiso .125 Si
O2 .2398(4) .1419(5) .3237(12) .0056(8) Uiso 1 O
Al2 .3549(3) .1381(2) .3471(8) .0089(8) Uiso .875 Al
Si2 .3549(3) .1381(2) .3471(8) .0089(8) Uiso .125 Si
O3 .3604(5) .1510(4) .0032(11) .0056(8) Uiso 1 O
O4 .4279(4) .3808(5) .1046(11) .0056(8) Uiso 1 O
O5 .0658(6) 0 .3853(17) .0056(8) Uiso 1 O
Sr1 .21680(10) 0 .7386(3) .0168(6) Uiso 1 Sr
O6 .4013(5) 0 .4756(16) .0056(8) Uiso 1 O
Al3 0 .1280(4) .5 .0077(11) Uiso 1 Al
Sr2 0 .5 0 .0127(7) Uiso 1 Sr
Al4 0 0 0 .013(2) Uiso 1 Al

loop_
_geom_bond_atom_site_label_1
_geom_bond_atom_site_label_2
_geom_bond_site_symmetry_1
_geom_bond_site_symmetry_2
_geom_bond_distance
_geom_bond_publ_flag
Sr1 O5 . . 2.401(8) yes
Sr1 O2 . . 2.686(6) yes
Sr1 O2 . 6 2.686(6) ?
Sr1 O3 . 8_556 2.740(6) yes
Sr1 O3 . 6_556 2.740(6) ?
Sr1 O4 . 5_546 2.866(6) yes
Sr1 O4 . 3_556 2.866(6) ?
Sr1 O2 . 8_556 3.201(6) yes
Sr1 O2 . 6_556 3.201(6) ?
Sr1 O6 . . 3.408(8) yes
Sr2 O6 . 1_455 2.540(8) yes
Sr2 O6 . 3_556 2.540(8) ?
Sr2 O3 . 3 2.710(6) yes
Sr2 O3 . 1_455 2.710(6) ?
Sr2 O3 . 5 2.710(6) ?
Sr2 O3 . 7_455 2.710(6) ?
Sr2 O6 . 3 3.137(8) yes
Sr2 O6 . 1_455 3.137(8) ?
Al1 O4 . 3 1.710(6) yes
Al1 O2 . . 1.728(6) yes
Al1 O1 . . 1.734(6) yes
Al1 O3 . 3 1.749(5) yes
Si1 O4 . 3 1.710(6) ?
Si1 O2 . . 1.728(6) ?
Si1 O1 . . 1.734(6) ?
Si1 O3 . 3 1.749(5) ?
Al2 O2 . . 1.711(6) yes
Al2 O3 . . 1.720(6) yes
Al2 O6 . . 1.732(4) yes
Al2 O1 . 3_556 1.754(6) yes
Si2 O2 . . 1.711(6) ?
Si2 O3 . . 1.720(6) ?
Si2 O6 . . 1.732(4) ?
Si2 O1 . 3_556 1.754(6) ?
Al3 O4 . 7_455 1.908(6) yes
Al3 O4 . 3_556 1.908(6) ?
Al3 O5 . . 1.925(5) yes
Al3 O5 . 2_556 1.925(5) ?
Al3 O1 . . 1.957(6) yes
Al3 O1 . 4_556 1.957(6) ?
Al4 O5 . . 1.841(8) yes
Al4 O5 . 2 1.841(8) ?
Al4 O4 . 3 1.892(5) yes
Al4 O4 . 7_455 1.892(5) ?
Al4 O4 . 5_545 1.892(5) yes
Al4 O4 . 1_445 1.892(5) ?

loop_
_cod_related_entry_id
_cod_related_entry_database
_cod_related_entry_code
1 AMCSD 0010358
